data_4001266
loop_
_publ_author_name
'Tard, C\'edric'
'Perruchas, Sandrine'
'Maron, S\'ebastien'
'Le Goff, Xavier F.'
'Guillen, Fran\,cois'
'Garcia, Alain'
'Vigneron, Jacky'
'Etcheberry, Arnaud'
'Gacoin, Thierry'
'Boilot, Jean-Pierre'

_publ_section_title
;
 Thermochromic Luminescence of Sol&#x2212;Gel Films Based on Copper Iodide
 Clusters
;
_journal_issue 22
_journal_name_full 'Chemistry of Materials'
_journal_page_first 7010
_journal_paper_doi 10.1021/cm801780g
_journal_volume 20
_journal_year 2008
_chemical_formula_sum 'C60 H68 Cu4 I4 P4'
_chemical_formula_weight 1674.78
_chemical_name_systematic
; 
 ? 
;
_space_group_IT_number 121
_symmetry_cell_setting tetragonal
_symmetry_space_group_name_Hall 'I -4 2'
_symmetry_space_group_name_H-M 'I -4 2 m'
_atom_sites_solution_hydrogens geom
_atom_sites_solution_primary direct
_atom_sites_solution_secondary difmap
_audit_creation_method SHELXL-97
_cell_angle_alpha 90.00
_cell_angle_beta 90.00
_cell_angle_gamma 90.00
_cell_formula_units_Z 2
_cell_length_a 15.951(1)
_cell_length_b 15.951(1)
_cell_length_c 12.006(1)
_cell_measurement_reflns_used 4474
_cell_measurement_temperature 150.0(1)
_cell_measurement_theta_max 30.034
_cell_measurement_theta_min 0.407
_cell_volume 3054.7(4)
_computing_structure_refinement 'SHELXL-97 (Sheldrick, 1997)'
_computing_structure_solution 'SHELXS-97 (Sheldrick, 1990)'
_diffrn_ambient_temperature 150.0(1)
_diffrn_measured_fraction_theta_full 0.994
_diffrn_measured_fraction_theta_max 0.994
_diffrn_measurement_device_type KappaCCD
_diffrn_measurement_method 'phi and omega scans'
_diffrn_radiation_monochromator graphite
_diffrn_radiation_source 'fine-focus sealed tube'
_diffrn_radiation_type MoK\a
_diffrn_radiation_wavelength 0.71069
_diffrn_reflns_av_R_equivalents 0.0303
_diffrn_reflns_av_sigmaI/netI 0.0179
_diffrn_reflns_limit_h_max 22
_diffrn_reflns_limit_h_min -21
_diffrn_reflns_limit_k_max 21
_diffrn_reflns_limit_k_min -22
_diffrn_reflns_limit_l_max 16
_diffrn_reflns_limit_l_min -16
_diffrn_reflns_number 16954
_diffrn_reflns_theta_full 30.08
_diffrn_reflns_theta_max 30.08
_diffrn_reflns_theta_min 1.81
_exptl_absorpt_coefficient_mu 1.768
_exptl_absorpt_correction_T_max 0.6564
_exptl_absorpt_correction_T_min 0.5382
_exptl_absorpt_correction_type multi-scan
_exptl_crystal_colour Colorless
_exptl_crystal_density_diffrn 0.910
_exptl_crystal_density_method 'not measured'
_exptl_crystal_description Block
_exptl_crystal_F_000 816
_exptl_crystal_size_max 0.40
_exptl_crystal_size_mid 0.30
_exptl_crystal_size_min 0.26
_refine_diff_density_max 1.619
_refine_diff_density_min -2.313
_refine_diff_density_rms 0.553
_refine_ls_abs_structure_details 'Flack H D (1983), Acta Cryst. A39, 876-881'
_refine_ls_abs_structure_Flack 0(3)
_refine_ls_extinction_coef 0.02(5)
_refine_ls_extinction_expression Fc^*^=kFc[1+0.001xFc^2^\l^3^/sin(2\q)]^-1/4^
_refine_ls_extinction_method SHELXL
_refine_ls_goodness_of_fit_ref 1.118
_refine_ls_hydrogen_treatment constr
_refine_ls_matrix_type full
_refine_ls_number_parameters 35
_refine_ls_number_reflns 2332
_refine_ls_number_restraints 3
_refine_ls_restrained_S_all 29.908
_refine_ls_R_factor_all 0.0861
_refine_ls_R_factor_gt 0.0731
_refine_ls_shift/su_max 0.000
_refine_ls_shift/su_mean 0.000
_refine_ls_structure_factor_coef Fsqd
_refine_ls_weighting_details 'calc w=1/[\s^2^(Fo^2^)+(0.1270P)^2^+15.3115P] where P=(Fo^2^+2Fc^2^)/3'
_refine_ls_weighting_scheme calc
_refine_ls_wR_factor_gt 0.1953
_refine_ls_wR_factor_ref 0.2144
_reflns_number_gt 2208
_reflns_number_total 2332
_reflns_threshold_expression >2sigma(I)
_cod_data_source_file cm801780g_si_001.cif
_cod_data_source_block sp1-187
_cod_depositor_comments
;
The following automatic conversions were performed:

'_symmetry_cell_setting' value 'Tetragonal' changed to 'tetragonal'
according to /home/saulius/struct/CIF-dictionaries/cif_core.dic
dictionary named 'cif_core.dic' version 2.4.1 from 2010-06-29.

Automatic conversion script
Id: cif_fix_values 1715 2011-07-08 13:25:40Z adriana 
;
_cod_original_sg_symbol_H-M 'I -42m '
_cod_database_code 4001266

loop_
_symmetry_equiv_pos_as_xyz
'x, y, z'
'y, -x, -z'
'-x, -y, z'
'-y, x, -z'
'x, -y, -z'
'-y, -x, z'
'-x, y, -z'
'y, x, z'
'x+1/2, y+1/2, z+1/2'
'y+1/2, -x+1/2, -z+1/2'
'-x+1/2, -y+1/2, z+1/2'
'-y+1/2, x+1/2, -z+1/2'
'x+1/2, -y+1/2, -z+1/2'
'-y+1/2, -x+1/2, z+1/2'
'-x+1/2, y+1/2, -z+1/2'
'y+1/2, x+1/2, z+1/2'

loop_
_atom_site_label
_atom_site_type_symbol
_atom_site_fract_x
_atom_site_fract_y
_atom_site_fract_z
_atom_site_U_iso_or_equiv
_atom_site_adp_type
_atom_site_occupancy
_atom_site_symmetry_multiplicity
_atom_site_calc_flag
_atom_site_refinement_flags
I1 I 0.5917(8) 0.4083(8) 0.3656(18) 0.058(9) Uani 1 2 d S
Cu1 Cu 0.4276(19) 0.4276(19) 0.415(4) 0.065(13) Uani 1 2 d S
P1 P 0.343(6) 0.343(6) 0.316(16) 0.10(5) Uani 1 2 d SD
C1 C 0.23(4) 0.36(3) 0.35(2) 0.1(2) Uiso 1 1 d G
C2 C 0.18(3) 0.33(3) 0.26(3) 0.2(3) Uiso 1 1 d G
H2 H 0.2025 0.3009 0.2005 0.206 Uiso 1 1 calc R
C3 C 0.09(3) 0.35(5) 0.26(4) 0.6(19) Uiso 1 1 d G
H3 H 0.0588 0.3304 0.2042 0.755 Uiso 1 1 calc R
C4 C 0.06(4) 0.39(5) 0.35(4) 0.4(10) Uiso 1 1 d G
H4 H 0.0009 0.4021 0.3558 0.440 Uiso 1 1 calc R
C5 C 0.11(5) 0.42(3) 0.44(4) 0.3(7) Uiso 1 1 d G
H5 H 0.0866 0.4442 0.5038 0.344 Uiso 1 1 calc R
C6 C 0.20(4) 0.40(3) 0.44(3) 0.2(4) Uiso 1 1 d G
H6 H 0.2303 0.4147 0.5000 0.252 Uiso 1 1 calc R
C7 C 0.34(4) 0.34(5) 0.18(2) 0.2(6) Uiso 0.50 1 d PGD
H7A H 0.2769 0.3458 0.1644 0.261 Uiso 1 1 d R
C8 C 0.39(5) 0.39(6) 0.09(3) 0.2(7) Uiso 0.50 1 d PGD
H8A H 0.3728 0.4512 0.0976 0.283 Uiso 1 1 d R
C9 C 0.37(5) 0.37(6) -0.03(3) 0.1(3) Uiso 0.50 1 d PGD
H9A H 0.4032 0.4111 -0.0821 0.214 Uiso 0.50 1 d PR
H9B H 0.3071 0.3752 -0.0489 0.214 Uiso 0.50 1 d PR

loop_
_atom_site_aniso_label
_atom_site_aniso_U_11
_atom_site_aniso_U_22
_atom_site_aniso_U_33
_atom_site_aniso_U_23
_atom_site_aniso_U_13
_atom_site_aniso_U_12
I1 0.054(10) 0.054(10) 0.067(13) -0.004(6) 0.004(6) 0.013(8)
Cu1 0.058(16) 0.058(16) 0.08(3) 0.005(13) 0.005(13) -0.010(16)
P1 0.09(6) 0.09(6) 0.13(11) -0.01(5) -0.01(5) -0.04(7)

loop_
_atom_type_symbol
_atom_type_description
_atom_type_scat_dispersion_real
_atom_type_scat_dispersion_imag
_atom_type_scat_source
C C 0.0033 0.0016 'International Tables Vol C Tables 4.2.6.8 and 6.1.1.4'
H H 0.0000 0.0000 'International Tables Vol C Tables 4.2.6.8 and 6.1.1.4'
Cu Cu 0.3201 1.2651 'International Tables Vol C Tables 4.2.6.8 and 6.1.1.4'
I I -0.4742 1.8119 'International Tables Vol C Tables 4.2.6.8 and 6.1.1.4'
P P 0.1023 0.0942 'International Tables Vol C Tables 4.2.6.8 and 6.1.1.4'

loop_
_geom_angle_atom_site_label_1
_geom_angle_atom_site_label_2
_geom_angle_atom_site_label_3
_geom_angle
_geom_angle_site_symmetry_1
_geom_angle_site_symmetry_3
Cu1 I1 Cu1 70.0(16) 4_656 .
Cu1 I1 Cu1 70.0(16) 4_656 3_665
Cu1 I1 Cu1 74.4(16) . 3_665
P1 Cu1 I1 112(5) . 2_566
P1 Cu1 I1 113(3) . .
I1 Cu1 I1 108.4(14) 2_566 .
P1 Cu1 I1 113(3) . 3_665
I1 Cu1 I1 108.4(14) 2_566 3_665
I1 Cu1 I1 99.9(15) . 3_665
C7 P1 C1 103(10) . 8
C7 P1 C1 99(10) . .
C1 P1 C1 99(10) 8 .
C7 P1 Cu1 124(10) . .
C1 P1 Cu1 114(10) 8 .
C1 P1 Cu1 114(10) . .
C2 C1 C6 120.00(18) . .
C2 C1 P1 112(10) . .
C6 C1 P1 127(10) . .
C3 C2 C1 120.00(6) . .
C3 C2 H2 120.0 . .
C1 C2 H2 120.0 . .
C2 C3 C4 120.00(9) . .
C2 C3 H3 120.0 . .
C4 C3 H3 120.0 . .
C5 C4 C3 120.00(18) . .
C5 C4 H4 120.0 . .
C3 C4 H4 120.0 . .
C4 C5 C6 120.00(7) . .
C4 C5 H5 120.0 . .
C6 C5 H5 120.0 . .
C5 C6 C1 120.00(9) . .
C5 C6 H6 120.0 . .
C1 C6 H6 120.0 . .
C8 C7 P1 133(10) . .
C8 C7 H7A 107.2 . .
P1 C7 H7A 105.1 . .
C9 C8 C7 120.5 . .
C9 C8 H8A 106.2 . .
C7 C8 H8A 106.2 . .
C8 C9 H9A 109.4 . .
C8 C9 H9B 111.2 . .
H9A C9 H9B 117.0 . .

loop_
_geom_bond_atom_site_label_1
_geom_bond_atom_site_label_2
_geom_bond_distance
_geom_bond_site_symmetry_2
I1 Cu1 2.67(5) 4_656
I1 Cu1 2.70(3) .
I1 Cu1 2.70(3) 3_665
Cu1 P1 2.25(15) .
Cu1 I1 2.67(5) 2_566
Cu1 I1 2.70(3) 3_665
P1 C7 1.6(3) .
P1 C1 1.9(6) 8
P1 C1 1.9(6) .
C1 C2 1.3900 .
C1 C6 1.3900 .
C2 C3 1.3900(10) .
C2 H2 0.9500 .
C3 C4 1.3900 .
C3 H3 0.9500 .
C4 C5 1.3900(19) .
C4 H4 0.9500 .
C5 C6 1.390(2) .
C5 H5 0.9500 .
C6 H6 0.9500 .
C7 C8 1.5917(11) .
C7 H7A 0.9813 .
C8 C9 1.4971 .
C8 H8A 0.9799 .
C9 H9A 1.0012 .
C9 H9B 0.9732 .
